data_7025975
loop_
_publ_author_name
'Breyer, David'
'Braun, Thomas'
'Penner, Anna'

_publ_section_title
;
 Isolation and reactivity of palladium hydrido complexes: intermediates in
 the hydrodefluorination of pentafluoropyridine.
;
_journal_issue 32
_journal_name_full 'Dalton transactions (Cambridge, England : 2003)'
_journal_page_first 7513
_journal_page_last 7520
_journal_paper_doi 10.1039/c0dt00086h
_journal_volume 39
_journal_year 2010
_chemical_formula_moiety 'C23 H42 F4 I N P2 Pd'
_chemical_formula_sum 'C23 H42 F4 I N P2 Pd'
_chemical_formula_weight 703.82
_chemical_name_systematic
;
?
;
_space_group_IT_number 2
_symmetry_cell_setting triclinic
_symmetry_space_group_name_Hall '-P 1'
_symmetry_space_group_name_H-M 'P -1'
_atom_sites_solution_hydrogens geom
_atom_sites_solution_primary direct
_atom_sites_solution_secondary difmap
_audit_creation_method SHELXL-97
_cell_angle_alpha 103.329(7)
_cell_angle_beta 100.118(7)
_cell_angle_gamma 108.091(7)
_cell_formula_units_Z 2
_cell_length_a 10.1655(8)
_cell_length_b 10.3275(9)
_cell_length_c 14.6934(14)
_cell_measurement_reflns_used 5000
_cell_measurement_temperature 100(2)
_cell_measurement_theta_max 25
_cell_measurement_theta_min 5
_cell_volume 1374.9(2)
_computing_cell_refinement 'X-AREA (Stoe & Cie, 2002)'
_computing_data_collection 'X-AREA (Stoe & Cie, 2002)'
_computing_data_reduction 'X-RED (Stoe & Cie, 2002)'
_computing_publication_material 'SHELXL97 (Sheldrick, 1997)'
_computing_structure_refinement 'SHELXL-97 (Sheldrick, 1997)'
_computing_structure_solution 'SHELXS-97 (Sheldrick, 1990)'
_diffrn_ambient_temperature 100(2)
_diffrn_measured_fraction_theta_full 0.995
_diffrn_measured_fraction_theta_max 0.995
_diffrn_measurement_device_type 'Stoe IPDS-2t diffractometer'
_diffrn_measurement_method '\w-rotation,\w-incr.=1\%,360 exposures'
_diffrn_radiation_monochromator graphite
_diffrn_radiation_source 'fine-focus sealed tube'
_diffrn_radiation_type MoK\a
_diffrn_radiation_wavelength 0.71073
_diffrn_reflns_av_R_equivalents 0.0596
_diffrn_reflns_av_sigmaI/netI 0.0800
_diffrn_reflns_limit_h_max 12
_diffrn_reflns_limit_h_min -12
_diffrn_reflns_limit_k_max 12
_diffrn_reflns_limit_k_min -12
_diffrn_reflns_limit_l_max 17
_diffrn_reflns_limit_l_min -17
_diffrn_reflns_number 9749
_diffrn_reflns_theta_full 25.50
_diffrn_reflns_theta_max 25.50
_diffrn_reflns_theta_min 3.17
_exptl_absorpt_coefficient_mu 1.953
_exptl_absorpt_correction_T_max 0.7452
_exptl_absorpt_correction_T_min 0.6514
_exptl_absorpt_correction_type numerical
_exptl_absorpt_process_details
;
The crystal faces were indexed by microscope on the diffractometer. After
that a numerical absorption correction basing on a Gaussian algorithsm
was applied, which is implemented in the X-RED program (Stoe, 2002).
;
_exptl_crystal_colour white
_exptl_crystal_density_diffrn 1.700
_exptl_crystal_density_method none
_exptl_crystal_description lattice
_exptl_crystal_F_000 704
_exptl_crystal_size_max 0.24
_exptl_crystal_size_mid 0.16
_exptl_crystal_size_min 0.16
_refine_diff_density_max 1.415
_refine_diff_density_min -1.030
_refine_diff_density_rms 0.167
_refine_ls_extinction_coef 0.0063(7)
_refine_ls_extinction_expression Fc^*^=kFc[1+0.001xFc^2^\l^3^/sin(2\q)]^-1/4^
_refine_ls_extinction_method SHELXL
_refine_ls_goodness_of_fit_ref 1.003
_refine_ls_hydrogen_treatment constr
_refine_ls_matrix_type full
_refine_ls_number_parameters 302
_refine_ls_number_reflns 5100
_refine_ls_number_restraints 0
_refine_ls_restrained_S_all 1.003
_refine_ls_R_factor_all 0.0716
_refine_ls_R_factor_gt 0.0483
_refine_ls_shift/su_max 0.000
_refine_ls_shift/su_mean 0.000
_refine_ls_structure_factor_coef Fsqd
_refine_ls_weighting_details 'calc w=1/[\s^2^(Fo^2^)+(0.0541P)^2^+0.0000P] where P=(Fo^2^+2Fc^2^)/3'
_refine_ls_weighting_scheme calc
_refine_ls_wR_factor_gt 0.1013
_refine_ls_wR_factor_ref 0.1084
_reflns_number_gt 3925
_reflns_number_total 5100
_reflns_threshold_expression I>2sigma(I)
_cod_data_source_file c0dt00086h.txt
_cod_data_source_block complex7_\anna\david3
_cod_database_code 7025975

loop_
_symmetry_equiv_pos_as_xyz
'x, y, z'
'-x, -y, -z'

loop_
_atom_site_label
_atom_site_type_symbol
_atom_site_fract_x
_atom_site_fract_y
_atom_site_fract_z
_atom_site_U_iso_or_equiv
_atom_site_adp_type
_atom_site_occupancy
_atom_site_symmetry_multiplicity
_atom_site_calc_flag
_atom_site_refinement_flags
C1 C 0.1499(7) 0.1889(7) 0.2581(5) 0.0175(13) Uani 1 1 d .
C2 C 0.1474(7) 0.2737(7) 0.3472(5) 0.0190(13) Uani 1 1 d .
C3 C 0.0419(7) 0.3270(6) 0.3517(5) 0.0179(13) Uani 1 1 d .
C4 C -0.0608(7) 0.2298(7) 0.1955(5) 0.0228(15) Uani 1 1 d .
C5 C 0.0412(7) 0.1728(7) 0.1822(5) 0.0175(13) Uani 1 1 d .
C6 C 0.4151(7) 0.4543(7) 0.2023(5) 0.0226(14) Uani 1 1 d .
H6 H 0.5032 0.5195 0.1919 0.027 Uiso 1 1 calc R
C7 C 0.3902(9) 0.5403(8) 0.2937(6) 0.0298(16) Uani 1 1 d .
H7A H 0.3932 0.6336 0.2876 0.045 Uiso 1 1 calc R
H7B H 0.4655 0.5543 0.3509 0.045 Uiso 1 1 calc R
H7C H 0.2962 0.4879 0.3011 0.045 Uiso 1 1 calc R
C8 C 0.2943(8) 0.4207(8) 0.1135(6) 0.0283(16) Uani 1 1 d .
H8A H 0.2046 0.3569 0.1199 0.043 Uiso 1 1 calc R
H8B H 0.3168 0.3738 0.0554 0.043 Uiso 1 1 calc R
H8C H 0.2834 0.5097 0.1076 0.043 Uiso 1 1 calc R
C9 C 0.6266(7) 0.3725(7) 0.3165(5) 0.0212(14) Uani 1 1 d .
H9 H 0.6790 0.3059 0.3024 0.025 Uiso 1 1 calc R
C10 C 0.5988(7) 0.3702(7) 0.4148(5) 0.0232(14) Uani 1 1 d .
H10A H 0.6903 0.3984 0.4633 0.035 Uiso 1 1 calc R
H10B H 0.5371 0.2734 0.4101 0.035 Uiso 1 1 calc R
H10C H 0.5512 0.4371 0.4343 0.035 Uiso 1 1 calc R
C11 C 0.7304(8) 0.5193(7) 0.3221(6) 0.0276(16) Uani 1 1 d .
H11A H 0.6856 0.5902 0.3370 0.041 Uiso 1 1 calc R
H11B H 0.7533 0.5153 0.2597 0.041 Uiso 1 1 calc R
H11C H 0.8188 0.5463 0.3733 0.041 Uiso 1 1 calc R
C12 C 0.5059(7) 0.2266(7) 0.1052(5) 0.0203(14) Uani 1 1 d .
H12 H 0.5719 0.1768 0.1232 0.024 Uiso 1 1 calc R
C13 C 0.3748(8) 0.1115(7) 0.0274(5) 0.0262(15) Uani 1 1 d .
H13A H 0.3017 0.1522 0.0114 0.039 Uiso 1 1 calc R
H13B H 0.3351 0.0314 0.0520 0.039 Uiso 1 1 calc R
H13C H 0.4037 0.0774 -0.0310 0.039 Uiso 1 1 calc R
C14 C 0.5889(8) 0.3394(8) 0.0626(6) 0.0276(16) Uani 1 1 d .
H14A H 0.6182 0.2924 0.0081 0.041 Uiso 1 1 calc R
H14B H 0.6742 0.4096 0.1128 0.041 Uiso 1 1 calc R
H14C H 0.5269 0.3880 0.0398 0.041 Uiso 1 1 calc R
C15 C -0.0417(7) -0.1457(7) 0.2774(5) 0.0209(14) Uani 1 1 d .
H15 H -0.0729 -0.2373 0.2939 0.025 Uiso 1 1 calc R
C16 C -0.0637(8) -0.0363(8) 0.3572(5) 0.0269(16) Uani 1 1 d .
H16A H -0.0669 0.0454 0.3350 0.040 Uiso 1 1 calc R
H16B H 0.0161 -0.0035 0.4157 0.040 Uiso 1 1 calc R
H16C H -0.1543 -0.0808 0.3720 0.040 Uiso 1 1 calc R
C17 C -0.1466(8) -0.1738(7) 0.1810(5) 0.0267(16) Uani 1 1 d .
H17A H -0.2425 -0.1872 0.1905 0.040 Uiso 1 1 calc R
H17B H -0.1500 -0.2601 0.1341 0.040 Uiso 1 1 calc R
H17C H -0.1150 -0.0920 0.1564 0.040 Uiso 1 1 calc R
C18 C 0.1351(7) -0.2710(7) 0.1800(5) 0.0215(14) Uani 1 1 d .
H18 H 0.2324 -0.2770 0.1955 0.026 Uiso 1 1 calc R
C19 C 0.0306(8) -0.4152(7) 0.1799(6) 0.0270(16) Uani 1 1 d .
H19A H -0.0679 -0.4172 0.1641 0.041 Uiso 1 1 calc R
H19B H 0.0542 -0.4275 0.2442 0.041 Uiso 1 1 calc R
H19C H 0.0390 -0.4929 0.1313 0.041 Uiso 1 1 calc R
C20 C 0.1121(8) -0.2544(7) 0.0784(5) 0.0265(15) Uani 1 1 d .
H20A H 0.1233 -0.3341 0.0335 0.040 Uiso 1 1 calc R
H20B H 0.1831 -0.1639 0.0799 0.040 Uiso 1 1 calc R
H20C H 0.0153 -0.2546 0.0567 0.040 Uiso 1 1 calc R
C21 C 0.2360(7) -0.1245(7) 0.3912(5) 0.0216(14) Uani 1 1 d .
H21 H 0.3100 -0.1656 0.3773 0.026 Uiso 1 1 calc R
C22 C 0.1408(9) -0.2242(8) 0.4364(6) 0.0318(17) Uani 1 1 d .
H22A H 0.2000 -0.2276 0.4955 0.048 Uiso 1 1 calc R
H22B H 0.0951 -0.3206 0.3900 0.048 Uiso 1 1 calc R
H22C H 0.0667 -0.1881 0.4527 0.048 Uiso 1 1 calc R
C23 C 0.3186(8) 0.0227(7) 0.4662(5) 0.0247(15) Uani 1 1 d .
H23A H 0.2514 0.0702 0.4803 0.037 Uiso 1 1 calc R
H23B H 0.3899 0.0807 0.4404 0.037 Uiso 1 1 calc R
H23C H 0.3673 0.0115 0.5260 0.037 Uiso 1 1 calc R
F1 F 0.2493(4) 0.2990(4) 0.4289(3) 0.0246(9) Uani 1 1 d .
F2 F 0.0415(4) 0.4051(4) 0.4392(3) 0.0280(9) Uani 1 1 d .
F3 F -0.1685(4) 0.2101(5) 0.1181(3) 0.0294(9) Uani 1 1 d .
F4 F 0.0288(4) 0.0935(4) 0.0906(3) 0.0240(8) Uani 1 1 d .
I1 I 0.49979(4) -0.02070(4) 0.24645(3) 0.01909(15) Uani 1 1 d .
N1 N -0.0627(6) 0.3067(6) 0.2787(4) 0.0230(13) Uani 1 1 d .
P1 P 0.45646(18) 0.29443(17) 0.21772(12) 0.0172(3) Uani 1 1 d .
P2 P 0.14747(17) -0.11001(17) 0.27408(12) 0.0162(3) Uani 1 1 d .
Pd1 Pd 0.29722(5) 0.09661(5) 0.24740(3) 0.01434(15) Uani 1 1 d .

loop_
_atom_site_aniso_label
_atom_site_aniso_U_11
_atom_site_aniso_U_22
_atom_site_aniso_U_33
_atom_site_aniso_U_23
_atom_site_aniso_U_13
_atom_site_aniso_U_12
C1 0.013(3) 0.022(3) 0.017(3) 0.005(3) 0.003(2) 0.007(3)
C2 0.014(3) 0.018(3) 0.022(3) 0.003(3) 0.007(3) 0.004(3)
C3 0.028(4) 0.007(3) 0.023(3) 0.005(2) 0.014(3) 0.009(3)
C4 0.025(4) 0.013(3) 0.030(4) 0.008(3) 0.002(3) 0.009(3)
C5 0.019(3) 0.018(3) 0.020(3) 0.008(3) 0.009(3) 0.010(3)
C6 0.022(3) 0.016(3) 0.034(4) 0.011(3) 0.012(3) 0.008(3)
C7 0.035(4) 0.022(4) 0.037(4) 0.010(3) 0.013(3) 0.014(3)
C8 0.026(4) 0.026(4) 0.040(4) 0.018(3) 0.012(3) 0.012(3)
C9 0.017(3) 0.019(3) 0.028(4) 0.007(3) 0.009(3) 0.006(3)
C10 0.023(3) 0.020(3) 0.025(4) 0.006(3) 0.004(3) 0.007(3)
C11 0.026(4) 0.016(3) 0.035(4) 0.006(3) 0.008(3) 0.001(3)
C12 0.025(3) 0.015(3) 0.024(3) 0.009(3) 0.012(3) 0.006(3)
C13 0.033(4) 0.026(4) 0.019(3) 0.008(3) 0.007(3) 0.010(3)
C14 0.027(4) 0.028(4) 0.038(4) 0.019(3) 0.020(3) 0.010(3)
C15 0.014(3) 0.021(3) 0.022(3) 0.003(3) 0.004(3) 0.002(3)
C16 0.028(4) 0.027(4) 0.029(4) 0.012(3) 0.013(3) 0.008(3)
C17 0.026(4) 0.017(3) 0.032(4) 0.005(3) 0.006(3) 0.004(3)
C18 0.023(3) 0.012(3) 0.028(4) 0.004(3) 0.008(3) 0.006(3)
C19 0.030(4) 0.015(3) 0.036(4) 0.007(3) 0.013(3) 0.007(3)
C20 0.033(4) 0.023(4) 0.020(3) 0.007(3) 0.006(3) 0.007(3)
C21 0.021(3) 0.022(3) 0.025(4) 0.009(3) 0.008(3) 0.010(3)
C22 0.038(4) 0.027(4) 0.034(4) 0.022(3) 0.008(3) 0.008(3)
C23 0.029(4) 0.025(4) 0.020(3) 0.008(3) 0.010(3) 0.006(3)
F1 0.027(2) 0.026(2) 0.0165(19) 0.0003(16) 0.0013(16) 0.0112(17)
F2 0.036(2) 0.024(2) 0.026(2) 0.0019(16) 0.0139(18) 0.0140(18)
F3 0.024(2) 0.039(2) 0.027(2) 0.0118(18) 0.0017(17) 0.0165(19)
F4 0.023(2) 0.030(2) 0.0147(18) 0.0011(15) 0.0030(16) 0.0109(17)
I1 0.0191(2) 0.0177(2) 0.0235(3) 0.00757(18) 0.00760(18) 0.00887(18)
N1 0.022(3) 0.021(3) 0.031(3) 0.011(3) 0.010(3) 0.011(2)
P1 0.0169(8) 0.0145(8) 0.0212(9) 0.0062(6) 0.0071(7) 0.0052(6)
P2 0.0173(8) 0.0139(8) 0.0191(8) 0.0068(6) 0.0070(6) 0.0055(6)
Pd1 0.0148(3) 0.0124(3) 0.0163(3) 0.0041(2) 0.0054(2) 0.0052(2)

loop_
_atom_type_symbol
_atom_type_description
_atom_type_scat_dispersion_real
_atom_type_scat_dispersion_imag
_atom_type_scat_source
C C 0.0033 0.0016 'International Tables Vol C Tables 4.2.6.8 and 6.1.1.4'
H H 0.0000 0.0000 'International Tables Vol C Tables 4.2.6.8 and 6.1.1.4'
F F 0.0171 0.0103 'International Tables Vol C Tables 4.2.6.8 and 6.1.1.4'
I I -0.4742 1.8119 'International Tables Vol C Tables 4.2.6.8 and 6.1.1.4'
N N 0.0061 0.0033 'International Tables Vol C Tables 4.2.6.8 and 6.1.1.4'
P P 0.1023 0.0942 'International Tables Vol C Tables 4.2.6.8 and 6.1.1.4'
Pd Pd -0.9988 1.0072 'International Tables Vol C Tables 4.2.6.8 and 6.1.1.4'

loop_
_geom_angle_atom_site_label_1
_geom_angle_atom_site_label_2
_geom_angle_atom_site_label_3
_geom_angle
C5 C1 C2 113.2(6)
C5 C1 Pd1 124.5(5)
C2 C1 Pd1 122.3(5)
F1 C2 C3 120.1(6)
F1 C2 C1 119.6(6)
C3 C2 C1 120.3(6)
N1 C3 F2 116.3(6)
N1 C3 C2 125.3(6)
F2 C3 C2 118.4(6)
N1 C4 F3 115.5(6)
N1 C4 C5 124.6(6)
F3 C4 C5 119.8(6)
C4 C5 C1 121.5(6)
C4 C5 F4 118.1(6)
C1 C5 F4 120.3(6)
C8 C6 C7 110.9(6)
C8 C6 P1 114.0(5)
C7 C6 P1 113.2(5)
C8 C6 H6 106.0
C7 C6 H6 106.0
P1 C6 H6 106.0
C6 C7 H7A 109.5
C6 C7 H7B 109.5
H7A C7 H7B 109.5
C6 C7 H7C 109.5
H7A C7 H7C 109.5
H7B C7 H7C 109.5
C6 C8 H8A 109.5
C6 C8 H8B 109.5
H8A C8 H8B 109.5
C6 C8 H8C 109.5
H8A C8 H8C 109.5
H8B C8 H8C 109.5
C10 C9 C11 111.2(6)
C10 C9 P1 111.6(4)
C11 C9 P1 116.6(5)
C10 C9 H9 105.5
C11 C9 H9 105.5
P1 C9 H9 105.5
C9 C10 H10A 109.5
C9 C10 H10B 109.5
H10A C10 H10B 109.5
C9 C10 H10C 109.5
H10A C10 H10C 109.5
H10B C10 H10C 109.5
C9 C11 H11A 109.5
C9 C11 H11B 109.5
H11A C11 H11B 109.5
C9 C11 H11C 109.5
H11A C11 H11C 109.5
H11B C11 H11C 109.5
C13 C12 C14 110.9(6)
C13 C12 P1 111.1(5)
C14 C12 P1 116.8(5)
C13 C12 H12 105.8
C14 C12 H12 105.8
P1 C12 H12 105.8
C12 C13 H13A 109.5
C12 C13 H13B 109.5
H13A C13 H13B 109.5
C12 C13 H13C 109.5
H13A C13 H13C 109.5
H13B C13 H13C 109.5
C12 C14 H14A 109.5
C12 C14 H14B 109.5
H14A C14 H14B 109.5
C12 C14 H14C 109.5
H14A C14 H14C 109.5
H14B C14 H14C 109.5
C17 C15 C16 109.6(6)
C17 C15 P2 115.4(5)
C16 C15 P2 115.1(5)
C17 C15 H15 105.2
C16 C15 H15 105.2
P2 C15 H15 105.2
C15 C16 H16A 109.5
C15 C16 H16B 109.5
H16A C16 H16B 109.5
C15 C16 H16C 109.5
H16A C16 H16C 109.5
H16B C16 H16C 109.5
C15 C17 H17A 109.5
C15 C17 H17B 109.5
H17A C17 H17B 109.5
C15 C17 H17C 109.5
H17A C17 H17C 109.5
H17B C17 H17C 109.5
C20 C18 C19 111.2(6)
C20 C18 P2 112.6(5)
C19 C18 P2 116.5(5)
C20 C18 H18 105.2
C19 C18 H18 105.2
P2 C18 H18 105.2
C18 C19 H19A 109.5
C18 C19 H19B 109.5
H19A C19 H19B 109.5
C18 C19 H19C 109.5
H19A C19 H19C 109.5
H19B C19 H19C 109.5
C18 C20 H20A 109.5
C18 C20 H20B 109.5
H20A C20 H20B 109.5
C18 C20 H20C 109.5
H20A C20 H20C 109.5
H20B C20 H20C 109.5
C23 C21 C22 110.0(6)
C23 C21 P2 111.6(5)
C22 C21 P2 116.9(5)
C23 C21 H21 105.9
C22 C21 H21 105.9
P2 C21 H21 105.9
C21 C22 H22A 109.5
C21 C22 H22B 109.5
H22A C22 H22B 109.5
C21 C22 H22C 109.5
H22A C22 H22C 109.5
H22B C22 H22C 109.5
C21 C23 H23A 109.5
C21 C23 H23B 109.5
H23A C23 H23B 109.5
C21 C23 H23C 109.5
H23A C23 H23C 109.5
H23B C23 H23C 109.5
C3 N1 C4 115.1(6)
C12 P1 C9 105.6(3)
C12 P1 C6 104.1(3)
C9 P1 C6 103.9(3)
C12 P1 Pd1 108.0(2)
C9 P1 Pd1 109.0(2)
C6 P1 Pd1 124.8(2)
C15 P2 C18 103.2(3)
C15 P2 C21 104.4(3)
C18 P2 C21 105.4(3)
C15 P2 Pd1 124.5(2)
C18 P2 Pd1 109.1(2)
C21 P2 Pd1 108.7(2)
C1 Pd1 P1 92.56(19)
C1 Pd1 P2 91.16(19)
P1 Pd1 P2 176.20(6)
C1 Pd1 I1 176.09(18)
P1 Pd1 I1 88.08(4)
P2 Pd1 I1 88.26(4)

loop_
_geom_bond_atom_site_label_1
_geom_bond_atom_site_label_2
_geom_bond_distance
C1 C5 1.364(9)
C1 C2 1.406(9)
C1 Pd1 2.019(6)
C2 F1 1.354(7)
C2 C3 1.354(9)
C3 N1 1.297(9)
C3 F2 1.354(7)
C4 N1 1.302(9)
C4 F3 1.360(8)
C4 C5 1.362(10)
C5 F4 1.366(7)
C6 C8 1.515(10)
C6 C7 1.538(10)
C6 P1 1.877(7)
C6 H6 1.0000
C7 H7A 0.9800
C7 H7B 0.9800
C7 H7C 0.9800
C8 H8A 0.9800
C8 H8B 0.9800
C8 H8C 0.9800
C9 C10 1.525(9)
C9 C11 1.528(9)
C9 P1 1.860(7)
C9 H9 1.0000
C10 H10A 0.9800
C10 H10B 0.9800
C10 H10C 0.9800
C11 H11A 0.9800
C11 H11B 0.9800
C11 H11C 0.9800
C12 C13 1.534(9)
C12 C14 1.540(9)
C12 P1 1.858(7)
C12 H12 1.0000
C13 H13A 0.9800
C13 H13B 0.9800
C13 H13C 0.9800
C14 H14A 0.9800
C14 H14B 0.9800
C14 H14C 0.9800
C15 C17 1.522(10)
C15 C16 1.530(10)
C15 P2 1.853(7)
C15 H15 1.0000
C16 H16A 0.9800
C16 H16B 0.9800
C16 H16C 0.9800
C17 H17A 0.9800
C17 H17B 0.9800
C17 H17C 0.9800
C18 C20 1.527(9)
C18 C19 1.536(9)
C18 P2 1.855(7)
C18 H18 1.0000
C19 H19A 0.9800
C19 H19B 0.9800
C19 H19C 0.9800
C20 H20A 0.9800
C20 H20B 0.9800
C20 H20C 0.9800
C21 C23 1.530(9)
C21 C22 1.536(9)
C21 P2 1.858(7)
C21 H21 1.0000
C22 H22A 0.9800
C22 H22B 0.9800
C22 H22C 0.9800
C23 H23A 0.9800
C23 H23B 0.9800
C23 H23C 0.9800
I1 Pd1 2.6945(7)
P1 Pd1 2.3642(16)
P2 Pd1 2.3670(16)

loop_
_geom_torsion_atom_site_label_1
_geom_torsion_atom_site_label_2
_geom_torsion_atom_site_label_3
_geom_torsion_atom_site_label_4
_geom_torsion
C5 C1 C2 F1 -179.9(5)
Pd1 C1 C2 F1 2.0(8)
C5 C1 C2 C3 1.7(9)
Pd1 C1 C2 C3 -176.4(5)
F1 C2 C3 N1 -178.3(6)
C1 C2 C3 N1 0.1(10)
F1 C2 C3 F2 0.0(9)
C1 C2 C3 F2 178.4(5)
N1 C4 C5 C1 2.2(11)
F3 C4 C5 C1 -179.2(6)
N1 C4 C5 F4 179.6(6)
F3 C4 C5 F4 -1.8(9)
C2 C1 C5 C4 -2.8(9)
Pd1 C1 C5 C4 175.3(5)
C2 C1 C5 F4 179.9(5)
Pd1 C1 C5 F4 -2.1(9)
F2 C3 N1 C4 -179.2(5)
C2 C3 N1 C4 -0.9(10)
F3 C4 N1 C3 -178.8(5)
C5 C4 N1 C3 -0.2(10)
C13 C12 P1 C9 158.1(5)
C14 C12 P1 C9 -73.5(6)
C13 C12 P1 C6 -92.8(5)
C14 C12 P1 C6 35.6(6)
C13 C12 P1 Pd1 41.7(5)
C14 C12 P1 Pd1 170.1(5)
C10 C9 P1 C12 -153.8(5)
C11 C9 P1 C12 76.9(6)
C10 C9 P1 C6 96.9(5)
C11 C9 P1 C6 -32.4(6)
C10 C9 P1 Pd1 -38.1(5)
C11 C9 P1 Pd1 -167.4(4)
C8 C6 P1 C12 59.5(6)
C7 C6 P1 C12 -172.4(5)
C8 C6 P1 C9 169.8(5)
C7 C6 P1 C9 -62.1(5)
C8 C6 P1 Pd1 -64.7(6)
C7 C6 P1 Pd1 63.4(6)
C17 C15 P2 C18 -56.8(6)
C16 C15 P2 C18 173.9(5)
C17 C15 P2 C21 -166.8(5)
C16 C15 P2 C21 63.9(6)
C17 C15 P2 Pd1 67.9(5)
C16 C15 P2 Pd1 -61.4(6)
C20 C18 P2 C15 89.9(5)
C19 C18 P2 C15 -40.2(6)
C20 C18 P2 C21 -160.9(5)
C19 C18 P2 C21 69.0(6)
C20 C18 P2 Pd1 -44.3(5)
C19 C18 P2 Pd1 -174.4(5)
C23 C21 P2 C15 -99.4(5)
C22 C21 P2 C15 28.3(6)
C23 C21 P2 C18 152.2(5)
C22 C21 P2 C18 -80.0(6)
C23 C21 P2 Pd1 35.4(5)
C22 C21 P2 Pd1 163.1(5)
C5 C1 Pd1 P1 90.7(5)
C2 C1 Pd1 P1 -91.4(5)
C5 C1 Pd1 P2 -88.5(5)
C2 C1 Pd1 P2 89.4(5)
C5 C1 Pd1 I1 -170(2)
C2 C1 Pd1 I1 8(3)
C12 P1 Pd1 C1 -127.4(3)
C9 P1 Pd1 C1 118.5(3)
C6 P1 Pd1 C1 -4.8(3)
C12 P1 Pd1 P2 41.1(10)
C9 P1 Pd1 P2 -73.1(9)
C6 P1 Pd1 P2 163.6(9)
C12 P1 Pd1 I1 56.5(2)
C9 P1 Pd1 I1 -57.7(2)
C6 P1 Pd1 I1 179.0(3)
C15 P2 Pd1 C1 8.9(3)
C18 P2 Pd1 C1 131.0(3)
C21 P2 Pd1 C1 -114.5(3)
C15 P2 Pd1 P1 -159.5(9)
C18 P2 Pd1 P1 -37.4(10)
C21 P2 Pd1 P1 77.0(9)
C15 P2 Pd1 I1 -175.0(3)
C18 P2 Pd1 I1 -52.9(2)
C21 P2 Pd1 I1 61.6(2)
